data_7120231
loop_
_publ_author_name
'Nagarajan, Kalaivanan'
'Gopan, Gopika'
'Cheriyan, Rijo T.'
'Hariharan, Mahesh'

_publ_section_title
;
 Long Alkyl Side-Chains Impede Exciton Interaction in Organic Light
 Harvesting Crystals
;
_journal_name_full 'Chem. Commun.'
_journal_paper_doi 10.1039/C7CC02322G
_journal_year 2017
_chemical_absolute_configuration rm
_chemical_formula_moiety 'C50 H40 N2 O4'
_chemical_formula_sum 'C50 H40 N2 O4'
_chemical_formula_weight 732.84
_chemical_name_systematic
;
 ?
;
_space_group_IT_number 2
_symmetry_cell_setting triclinic
_symmetry_space_group_name_Hall '-P 1'
_symmetry_space_group_name_H-M 'P -1'
_atom_sites_solution_hydrogens geom
_atom_sites_solution_primary direct
_atom_sites_solution_secondary difmap
_audit_creation_method SHELXL-97
_audit_update_record
;
2016-07-22 deposited with the CCDC.
2017-06-05 downloaded from the CCDC.
;
_cell_angle_alpha 70.998(2)
_cell_angle_beta 77.370(2)
_cell_angle_gamma 84.344(2)
_cell_formula_units_Z 2
_cell_length_a 9.1467(5)
_cell_length_b 14.6826(9)
_cell_length_c 15.2901(9)
_cell_measurement_reflns_used 5601
_cell_measurement_temperature 296(2)
_cell_measurement_theta_max 25.78
_cell_measurement_theta_min 2.35
_cell_volume 1893.71(19)
_computing_cell_refinement 'Bruker SAINT'
_computing_data_collection 'Bruker APEX2'
_computing_data_reduction 'Bruker SAINT'
_computing_molecular_graphics 'Bruker SHELXTL'
_computing_publication_material 'Bruker SHELXTL'
_computing_structure_refinement 'SHELXL-97 (Sheldrick, 2008)'
_computing_structure_solution 'SHELXS-97 (Sheldrick, 2008)'
_diffrn_ambient_temperature 296(2)
_diffrn_measured_fraction_theta_full 0.993
_diffrn_measured_fraction_theta_max 0.993
_diffrn_measurement_device_type 'Bruker APEX-II CCD'
_diffrn_measurement_method '\f and \w scans'
_diffrn_radiation_monochromator graphite
_diffrn_radiation_source 'fine-focus sealed tube'
_diffrn_radiation_type MoK\a
_diffrn_radiation_wavelength 0.71073
_diffrn_reflns_av_R_equivalents 0.0378
_diffrn_reflns_av_sigmaI/netI 0.0407
_diffrn_reflns_limit_h_max 10
_diffrn_reflns_limit_h_min -10
_diffrn_reflns_limit_k_max 17
_diffrn_reflns_limit_k_min -17
_diffrn_reflns_limit_l_max 18
_diffrn_reflns_limit_l_min -18
_diffrn_reflns_number 27994
_diffrn_reflns_theta_full 25.00
_diffrn_reflns_theta_max 25.00
_diffrn_reflns_theta_min 1.47
_diffrn_standards_number 0
_exptl_absorpt_coefficient_mu 0.081
_exptl_absorpt_correction_T_max 0.9919
_exptl_absorpt_correction_T_min 0.9839
_exptl_absorpt_correction_type multi-scan
_exptl_absorpt_process_details SADABS
_exptl_crystal_colour red
_exptl_crystal_density_diffrn 1.285
_exptl_crystal_density_meas 1.284
_exptl_crystal_density_method 'not measured'
_exptl_crystal_description block
_exptl_crystal_F_000 772
_exptl_crystal_size_max 0.20
_exptl_crystal_size_mid 0.15
_exptl_crystal_size_min 0.10
_refine_diff_density_max 0.292
_refine_diff_density_min -0.279
_refine_diff_density_rms 0.081
_refine_ls_extinction_method none
_refine_ls_goodness_of_fit_ref 1.044
_refine_ls_hydrogen_treatment constr
_refine_ls_matrix_type full
_refine_ls_number_parameters 505
_refine_ls_number_reflns 6636
_refine_ls_number_restraints 0
_refine_ls_restrained_S_all 1.044
_refine_ls_R_factor_all 0.1191
_refine_ls_R_factor_gt 0.0605
_refine_ls_shift/su_max 0.000
_refine_ls_shift/su_mean 0.000
_refine_ls_structure_factor_coef Fsqd
_refine_ls_weighting_details 'calc w=1/[\s^2^(Fo^2^)+(0.1276P)^2^+0.0330P] where P=(Fo^2^+2Fc^2^)/3'
_refine_ls_weighting_scheme calc
_refine_ls_wR_factor_gt 0.1709
_refine_ls_wR_factor_ref 0.2208
_reflns_number_gt 3586
_reflns_number_total 6636
_reflns_threshold_expression >2\s(I)
_cod_data_source_file c7cc02322g2.cif
_cod_data_source_block NP-Bu
_cod_depositor_comments
;
The following automatic conversions were performed:

'_symmetry_cell_setting' value 'Triclinic' changed to 'triclinic'
according to
/home/data/users/saulius/crontab/automatic-downloads/rss-feeds/RSC/lib/dictionaries/cif_core.dic
dictionary named 'cif_core.dic' version 2.4.2 from 2011-04-26.

Automatic conversion script
Id: cif_fix_values 4973 2017-02-22 13:04:09Z antanas 
;
_cod_original_sg_symbol_Hall '-P 1 '
_cod_original_sg_symbol_H-M 'P-1   '
_cod_database_code 7120231

loop_
_symmetry_equiv_pos_as_xyz
'x, y, z'
'-x, -y, -z'

loop_
_atom_site_label
_atom_site_type_symbol
_atom_site_fract_x
_atom_site_fract_y
_atom_site_fract_z
_atom_site_U_iso_or_equiv
_atom_site_adp_type
_atom_site_occupancy
_atom_site_symmetry_multiplicity
_atom_site_calc_flag
_atom_site_refinement_flags
C1 C 0.1493(3) 0.6930(2) 0.06982(19) 0.0532(7) Uani 1 1 d .
C2 C 0.1874(3) 0.6862(2) -0.0198(2) 0.0713(9) Uani 1 1 d .
H2 H 0.2571 0.6391 -0.0321 0.086 Uiso 1 1 calc R
C3 C 0.1239(3) 0.7482(2) -0.0920(2) 0.0676(9) Uani 1 1 d .
H3 H 0.1510 0.7415 -0.1519 0.081 Uiso 1 1 calc R
C4 C -0.0142(3) 0.8786(2) -0.24345(19) 0.0546(7) Uani 1 1 d .
H4 H 0.0566 0.8323 -0.2564 0.066 Uiso 1 1 calc R
C5 C -0.0817(3) 0.9397(2) -0.3157(2) 0.0578(8) Uani 1 1 d .
H5 H -0.0540 0.9335 -0.3758 0.069 Uiso 1 1 calc R
C6 C -0.3311(3) 1.0903(2) -0.1884(2) 0.0605(8) Uani 1 1 d .
H6 H -0.3759 1.1319 -0.2361 0.073 Uiso 1 1 calc R
C7 C -0.3665(3) 1.0994(2) -0.1010(2) 0.0670(9) Uani 1 1 d .
H7 H -0.4360 1.1468 -0.0892 0.080 Uiso 1 1 calc R
C8 C -0.2997(3) 1.0382(2) -0.0279(2) 0.0615(8) Uani 1 1 d .
H8 H -0.3258 1.0458 0.0316 0.074 Uiso 1 1 calc R
C9 C -0.1597(3) 0.9073(2) 0.1248(2) 0.0612(8) Uani 1 1 d .
H9 H -0.2282 0.9544 0.1384 0.073 Uiso 1 1 calc R
C10 C -0.0936(3) 0.8441(2) 0.1967(2) 0.0617(8) Uani 1 1 d .
H10 H -0.1186 0.8499 0.2570 0.074 Uiso 1 1 calc R
C11 C 0.0073(3) 0.77380(19) 0.17947(18) 0.0494(7) Uani 1 1 d .
C12 C 0.0455(3) 0.76501(19) 0.08852(18) 0.0464(7) Uani 1 1 d .
C13 C -0.0204(3) 0.82974(19) 0.01404(17) 0.0448(6) Uani 1 1 d .
C14 C 0.0208(3) 0.8202(2) -0.07745(18) 0.0492(7) Uani 1 1 d .
C15 C -0.0501(3) 0.88531(19) -0.15387(18) 0.0458(7) Uani 1 1 d .
C16 C -0.1570(3) 0.95621(19) -0.13402(18) 0.0461(7) Uani 1 1 d .
C17 C -0.1965(3) 0.96729(19) -0.04227(19) 0.0493(7) Uani 1 1 d .
C18 C -0.1262(3) 0.90179(19) 0.03414(18) 0.0462(7) Uani 1 1 d .
C19 C -0.2269(3) 1.01851(19) -0.20832(19) 0.0497(7) Uani 1 1 d .
C20 C -0.1871(3) 1.0081(2) -0.30021(19) 0.0516(7) Uani 1 1 d .
C21 C 0.2149(3) 0.6233(2) 0.1458(2) 0.0569(8) Uani 1 1 d .
C22 C 0.0731(3) 0.7059(2) 0.2574(2) 0.0546(7) Uani 1 1 d .
C23 C 0.2148(3) 0.5546(2) 0.31342(19) 0.0553(8) Uani 1 1 d .
C24 C 0.1171(3) 0.4792(2) 0.3633(2) 0.0577(8) Uani 1 1 d .
C25 C 0.1664(4) 0.4052(2) 0.4352(2) 0.0702(9) Uani 1 1 d .
H25 H 0.1030 0.3550 0.4716 0.084 Uiso 1 1 calc R
C26 C 0.3050(4) 0.4049(3) 0.4533(2) 0.0763(10) Uani 1 1 d .
H26 H 0.3361 0.3536 0.5007 0.092 Uiso 1 1 calc R
C27 C 0.4000(4) 0.4786(3) 0.4029(2) 0.0698(9) Uani 1 1 d .
H27 H 0.4948 0.4765 0.4165 0.084 Uiso 1 1 calc R
C28 C 0.3571(3) 0.5571(2) 0.3315(2) 0.0609(8) Uani 1 1 d .
C29 C 0.4617(4) 0.6397(3) 0.2789(3) 0.0842(11) Uani 1 1 d .
H29 H 0.4124 0.6857 0.2308 0.101 Uiso 1 1 calc R
C30 C 0.4880(6) 0.6922(3) 0.3450(3) 0.1294(18) Uani 1 1 d .
H30A H 0.5537 0.7446 0.3102 0.194 Uiso 1 1 calc R
H30B H 0.5328 0.6482 0.3944 0.194 Uiso 1 1 calc R
H30C H 0.3940 0.7169 0.3720 0.194 Uiso 1 1 calc R
C31 C 0.6083(5) 0.6049(4) 0.2277(3) 0.147(2) Uani 1 1 d .
H31A H 0.6726 0.6585 0.1949 0.220 Uiso 1 1 calc R
H31B H 0.5873 0.5769 0.1833 0.220 Uiso 1 1 calc R
H31C H 0.6572 0.5575 0.2729 0.220 Uiso 1 1 calc R
C32 C -0.0330(3) 0.4744(2) 0.3393(2) 0.0734(9) Uani 1 1 d .
H32 H -0.0689 0.5408 0.3124 0.088 Uiso 1 1 calc R
C33 C -0.1515(4) 0.4251(3) 0.4249(3) 0.0976(12) Uani 1 1 d .
H33A H -0.2442 0.4247 0.4053 0.146 Uiso 1 1 calc R
H33B H -0.1662 0.4595 0.4700 0.146 Uiso 1 1 calc R
H33C H -0.1187 0.3600 0.4533 0.146 Uiso 1 1 calc R
C34 C -0.0159(4) 0.4246(3) 0.2641(3) 0.1031(14) Uani 1 1 d .
H34A H -0.1119 0.4225 0.2493 0.155 Uiso 1 1 calc R
H34B H 0.0234 0.3601 0.2875 0.155 Uiso 1 1 calc R
H34C H 0.0516 0.4598 0.2083 0.155 Uiso 1 1 calc R
C35 C -0.2523(3) 1.0694(2) -0.38257(19) 0.0521(7) Uani 1 1 d .
C36 C -0.1580(3) 1.1268(2) -0.4587(2) 0.0587(8) Uani 1 1 d .
H36 H -0.0587 1.1307 -0.4551 0.070 Uiso 1 1 calc R
C37 C -0.2074(3) 1.1797(2) -0.5416(2) 0.0611(8) Uani 1 1 d .
H37 H -0.1400 1.2168 -0.5927 0.073 Uiso 1 1 calc R
C38 C -0.3545(3) 1.17756(19) -0.54871(19) 0.0498(7) Uani 1 1 d .
C39 C -0.4551(3) 1.11957(18) -0.47176(18) 0.0451(7) Uani 1 1 d .
C40 C -0.4046(3) 1.06364(19) -0.38707(19) 0.0491(7) Uani 1 1 d .
C41 C -0.5097(3) 1.00379(19) -0.31493(18) 0.0501(7) Uani 1 1 d .
H41 H -0.4799 0.9662 -0.2595 0.060 Uiso 1 1 calc R
C42 C -0.6528(3) 0.9992(2) -0.3236(2) 0.0599(8) Uani 1 1 d .
H42 H -0.7188 0.9585 -0.2746 0.072 Uiso 1 1 calc R
C43 C -0.7018(3) 1.0549(2) -0.4056(2) 0.0617(8) Uani 1 1 d .
H43 H -0.8004 1.0519 -0.4108 0.074 Uiso 1 1 calc R
C44 C -0.6036(3) 1.11473(19) -0.47889(19) 0.0483(7) Uani 1 1 d .
C45 C -0.6579(3) 1.1728(2) -0.5646(2) 0.0547(7) Uani 1 1 d .
C46 C -0.4047(3) 1.2335(2) -0.6362(2) 0.0550(7) Uani 1 1 d .
C47 C -0.6093(4) 1.2946(2) -0.7231(2) 0.0699(9) Uani 1 1 d .
H47A H -0.5550 1.3540 -0.7469 0.084 Uiso 1 1 calc R
H47B H -0.7147 1.3107 -0.7054 0.084 Uiso 1 1 calc R
C48 C -0.5896(4) 1.2495(2) -0.8005(2) 0.0702(9) Uani 1 1 d .
H48A H -0.6457 1.1908 -0.7773 0.084 Uiso 1 1 calc R
H48B H -0.4846 1.2323 -0.8176 0.084 Uiso 1 1 calc R
C49 C -0.6416(5) 1.3158(3) -0.8872(3) 0.1079(14) Uani 1 1 d .
H49A H -0.7478 1.3306 -0.8708 0.129 Uiso 1 1 calc R
H49B H -0.5889 1.3757 -0.9087 0.129 Uiso 1 1 calc R
C50 C -0.6153(6) 1.2728(4) -0.9654(3) 0.1331(19) Uani 1 1 d .
H50A H -0.6494 1.3176 -1.0190 0.200 Uiso 1 1 calc R
H50B H -0.6695 1.2143 -0.9450 0.200 Uiso 1 1 calc R
H50C H -0.5102 1.2588 -0.9825 0.200 Uiso 1 1 calc R
N1 N 0.1664(2) 0.63151(16) 0.23628(15) 0.0528(6) Uani 1 1 d .
N2 N -0.5561(3) 1.23112(16) -0.63810(16) 0.0550(6) Uani 1 1 d .
O1 O 0.3060(2) 0.56071(17) 0.13251(14) 0.0774(7) Uani 1 1 d .
O2 O 0.0467(3) 0.71225(16) 0.33661(15) 0.0775(7) Uani 1 1 d .
O3 O -0.3192(3) 1.28118(17) -0.70574(15) 0.0780(7) Uani 1 1 d .
O4 O -0.7880(2) 1.17238(17) -0.57236(15) 0.0770(7) Uani 1 1 d .

loop_
_atom_site_aniso_label
_atom_site_aniso_U_11
_atom_site_aniso_U_22
_atom_site_aniso_U_33
_atom_site_aniso_U_23
_atom_site_aniso_U_13
_atom_site_aniso_U_12
C1 0.0492(16) 0.0648(19) 0.0431(16) -0.0138(14) -0.0138(13) 0.0103(13)
C2 0.069(2) 0.089(2) 0.0509(19) -0.0217(17) -0.0158(15) 0.0332(17)
C3 0.070(2) 0.090(2) 0.0372(16) -0.0179(16) -0.0126(14) 0.0218(17)
C4 0.0520(17) 0.0648(19) 0.0486(18) -0.0188(14) -0.0156(13) 0.0076(13)
C5 0.0612(18) 0.068(2) 0.0453(17) -0.0172(15) -0.0181(14) 0.0059(15)
C6 0.071(2) 0.0599(19) 0.0506(19) -0.0111(15) -0.0271(15) 0.0125(15)
C7 0.077(2) 0.067(2) 0.058(2) -0.0204(16) -0.0255(16) 0.0262(16)
C8 0.073(2) 0.0624(19) 0.0495(18) -0.0181(15) -0.0191(15) 0.0142(16)
C9 0.071(2) 0.0631(19) 0.0531(19) -0.0225(15) -0.0227(15) 0.0225(15)
C10 0.078(2) 0.067(2) 0.0418(17) -0.0197(15) -0.0200(15) 0.0151(16)
C11 0.0522(16) 0.0536(17) 0.0423(16) -0.0107(13) -0.0188(13) 0.0053(13)
C12 0.0405(15) 0.0541(17) 0.0427(16) -0.0112(13) -0.0115(12) 0.0016(12)
C13 0.0421(15) 0.0527(17) 0.0386(15) -0.0101(13) -0.0118(12) -0.0021(12)
C14 0.0429(15) 0.0585(18) 0.0425(16) -0.0108(14) -0.0100(12) 0.0026(13)
C15 0.0404(14) 0.0541(17) 0.0404(16) -0.0102(13) -0.0099(12) -0.0020(12)
C16 0.0448(15) 0.0513(16) 0.0405(15) -0.0087(13) -0.0128(12) -0.0040(12)
C17 0.0492(16) 0.0504(17) 0.0487(17) -0.0129(14) -0.0163(13) 0.0021(13)
C18 0.0473(15) 0.0500(16) 0.0409(16) -0.0123(13) -0.0130(12) 0.0036(12)
C19 0.0493(16) 0.0500(16) 0.0493(17) -0.0102(13) -0.0174(13) -0.0006(13)
C20 0.0529(17) 0.0576(18) 0.0424(16) -0.0087(14) -0.0154(13) -0.0031(13)
C21 0.0532(18) 0.066(2) 0.0483(18) -0.0127(15) -0.0169(14) 0.0122(15)
C22 0.0598(18) 0.0566(19) 0.0452(18) -0.0118(14) -0.0149(14) 0.0041(14)
C23 0.0616(19) 0.0627(19) 0.0407(16) -0.0147(14) -0.0193(14) 0.0180(15)
C24 0.0636(19) 0.0587(19) 0.0509(18) -0.0189(15) -0.0144(14) 0.0109(15)
C25 0.089(2) 0.060(2) 0.057(2) -0.0102(16) -0.0226(17) 0.0095(17)
C26 0.108(3) 0.065(2) 0.058(2) -0.0153(18) -0.038(2) 0.024(2)
C27 0.074(2) 0.085(2) 0.056(2) -0.0248(18) -0.0327(17) 0.0265(19)
C28 0.0643(19) 0.072(2) 0.0460(17) -0.0148(15) -0.0231(14) 0.0146(16)
C29 0.071(2) 0.100(3) 0.075(2) -0.004(2) -0.0380(19) 0.003(2)
C30 0.180(5) 0.102(3) 0.119(4) -0.006(3) -0.095(3) -0.020(3)
C31 0.078(3) 0.187(5) 0.129(4) -0.002(4) -0.005(3) 0.008(3)
C32 0.069(2) 0.069(2) 0.079(2) -0.0167(18) -0.0202(18) 0.0063(16)
C33 0.085(3) 0.107(3) 0.103(3) -0.051(3) 0.006(2) -0.006(2)
C34 0.081(3) 0.158(4) 0.083(3) -0.051(3) -0.015(2) -0.020(2)
C35 0.0513(17) 0.0591(18) 0.0468(17) -0.0152(14) -0.0140(13) -0.0017(14)
C36 0.0450(16) 0.071(2) 0.0555(18) -0.0081(16) -0.0161(14) -0.0067(14)
C37 0.0588(19) 0.067(2) 0.0504(18) -0.0085(15) -0.0087(14) -0.0086(15)
C38 0.0473(16) 0.0544(17) 0.0516(17) -0.0195(14) -0.0154(13) 0.0030(13)
C39 0.0520(16) 0.0445(16) 0.0422(16) -0.0156(13) -0.0159(13) 0.0049(12)
C40 0.0504(16) 0.0503(16) 0.0484(17) -0.0182(14) -0.0100(13) 0.0003(13)
C41 0.0518(17) 0.0518(17) 0.0428(16) -0.0078(13) -0.0122(13) -0.0014(13)
C42 0.0544(18) 0.066(2) 0.0552(19) -0.0138(16) -0.0064(14) -0.0094(14)
C43 0.0504(17) 0.074(2) 0.061(2) -0.0229(17) -0.0098(15) -0.0010(15)
C44 0.0499(17) 0.0503(17) 0.0487(17) -0.0206(14) -0.0128(13) 0.0043(13)
C45 0.0519(18) 0.0633(19) 0.0575(19) -0.0270(16) -0.0227(15) 0.0127(14)
C46 0.0632(19) 0.0568(18) 0.0441(17) -0.0143(15) -0.0113(15) -0.0015(14)
C47 0.081(2) 0.072(2) 0.0544(19) -0.0140(16) -0.0287(16) 0.0230(17)
C48 0.085(2) 0.070(2) 0.056(2) -0.0177(17) -0.0216(16) 0.0053(17)
C49 0.145(4) 0.121(3) 0.061(2) -0.021(2) -0.042(2) 0.011(3)
C50 0.160(4) 0.179(5) 0.069(3) -0.041(3) -0.017(3) -0.058(4)
N1 0.0561(14) 0.0585(15) 0.0414(14) -0.0104(11) -0.0183(11) 0.0109(11)
N2 0.0593(15) 0.0592(15) 0.0465(14) -0.0146(12) -0.0198(12) 0.0129(12)
O1 0.0785(15) 0.0889(16) 0.0568(13) -0.0188(12) -0.0213(11) 0.0383(13)
O2 0.1072(18) 0.0803(16) 0.0466(13) -0.0215(12) -0.0308(12) 0.0297(12)
O3 0.0833(15) 0.0894(17) 0.0507(13) -0.0067(12) -0.0113(11) -0.0103(13)
O4 0.0580(14) 0.0983(17) 0.0820(16) -0.0291(13) -0.0323(11) 0.0080(11)

loop_
_atom_type_symbol
_atom_type_description
_atom_type_scat_dispersion_real
_atom_type_scat_dispersion_imag
_atom_type_scat_source
C C 0.0033 0.0016 'International Tables Vol C Tables 4.2.6.8 and 6.1.1.4'
H H 0.0000 0.0000 'International Tables Vol C Tables 4.2.6.8 and 6.1.1.4'
N N 0.0061 0.0033 'International Tables Vol C Tables 4.2.6.8 and 6.1.1.4'
O O 0.0106 0.0060 'International Tables Vol C Tables 4.2.6.8 and 6.1.1.4'

loop_
_geom_angle_atom_site_label_1
_geom_angle_atom_site_label_2
_geom_angle_atom_site_label_3
_geom_angle
C2 C1 C12 119.7(2)
C2 C1 C21 119.4(3)
C12 C1 C21 120.8(3)
C1 C2 C3 121.0(3)
C1 C2 H2 119.5
C3 C2 H2 119.5
C2 C3 C14 121.7(3)
C2 C3 H3 119.2
C14 C3 H3 119.2
C15 C4 C5 121.5(3)
C15 C4 H4 119.3
C5 C4 H4 119.3
C20 C5 C4 121.5(3)
C20 C5 H5 119.2
C4 C5 H5 119.2
C7 C6 C19 121.0(3)
C7 C6 H6 119.5
C19 C6 H6 119.5
C6 C7 C8 120.7(3)
C6 C7 H7 119.6
C8 C7 H7 119.6
C17 C8 C7 121.5(3)
C17 C8 H8 119.2
C7 C8 H8 119.2
C18 C9 C10 121.8(3)
C18 C9 H9 119.1
C10 C9 H9 119.1
C11 C10 C9 120.8(3)
C11 C10 H10 119.6
C9 C10 H10 119.6
C10 C11 C12 119.8(2)
C10 C11 C22 119.8(3)
C12 C11 C22 120.4(3)
C11 C12 C1 120.3(2)
C11 C12 C13 120.0(2)
C1 C12 C13 119.6(2)
C14 C13 C18 121.8(2)
C14 C13 C12 119.1(2)
C18 C13 C12 119.0(2)
C3 C14 C13 118.9(2)
C3 C14 C15 121.9(3)
C13 C14 C15 119.2(2)
C4 C15 C16 119.5(2)
C4 C15 C14 121.3(2)
C16 C15 C14 119.2(2)
C15 C16 C17 121.7(2)
C15 C16 C19 118.9(2)
C17 C16 C19 119.3(2)
C8 C17 C16 118.8(2)
C8 C17 C18 122.2(3)
C16 C17 C18 119.0(2)
C9 C18 C13 118.5(2)
C9 C18 C17 122.4(2)
C13 C18 C17 119.0(2)
C6 C19 C20 121.9(2)
C6 C19 C16 118.5(3)
C20 C19 C16 119.5(3)
C5 C20 C19 119.0(2)
C5 C20 C35 117.1(3)
C19 C20 C35 123.9(3)
O1 C21 N1 120.4(2)
O1 C21 C1 123.0(3)
N1 C21 C1 116.6(3)
O2 C22 N1 120.6(2)
O2 C22 C11 122.8(3)
N1 C22 C11 116.6(3)
C28 C23 C24 123.2(3)
C28 C23 N1 119.2(3)
C24 C23 N1 117.6(3)
C25 C24 C23 116.9(3)
C25 C24 C32 120.5(3)
C23 C24 C32 122.6(3)
C26 C25 C24 121.3(3)
C26 C25 H25 119.4
C24 C25 H25 119.4
C25 C26 C27 121.1(3)
C25 C26 H26 119.5
C27 C26 H26 119.5
C26 C27 C28 121.2(3)
C26 C27 H27 119.4
C28 C27 H27 119.4
C23 C28 C27 116.4(3)
C23 C28 C29 123.2(3)
C27 C28 C29 120.4(3)
C28 C29 C30 110.8(3)
C28 C29 C31 111.0(4)
C30 C29 C31 112.2(4)
C28 C29 H29 107.5
C30 C29 H29 107.5
C31 C29 H29 107.5
C29 C30 H30A 109.5
C29 C30 H30B 109.5
H30A C30 H30B 109.5
C29 C30 H30C 109.5
H30A C30 H30C 109.5
H30B C30 H30C 109.5
C29 C31 H31A 109.5
C29 C31 H31B 109.5
H31A C31 H31B 109.5
C29 C31 H31C 109.5
H31A C31 H31C 109.5
H31B C31 H31C 109.5
C24 C32 C34 110.4(3)
C24 C32 C33 113.4(3)
C34 C32 C33 110.1(3)
C24 C32 H32 107.6
C34 C32 H32 107.6
C33 C32 H32 107.6
C32 C33 H33A 109.5
C32 C33 H33B 109.5
H33A C33 H33B 109.5
C32 C33 H33C 109.5
H33A C33 H33C 109.5
H33B C33 H33C 109.5
C32 C34 H34A 109.5
C32 C34 H34B 109.5
H34A C34 H34B 109.5
C32 C34 H34C 109.5
H34A C34 H34C 109.5
H34B C34 H34C 109.5
C36 C35 C40 119.6(2)
C36 C35 C20 118.1(2)
C40 C35 C20 122.1(2)
C35 C36 C37 121.6(3)
C35 C36 H36 119.2
C37 C36 H36 119.2
C38 C37 C36 120.9(3)
C38 C37 H37 119.6
C36 C37 H37 119.6
C37 C38 C39 119.2(2)
C37 C38 C46 120.3(3)
C39 C38 C46 120.5(3)
C44 C39 C38 119.8(2)
C44 C39 C40 119.9(2)
C38 C39 C40 120.2(2)
C41 C40 C35 124.5(2)
C41 C40 C39 117.0(2)
C35 C40 C39 118.5(2)
C42 C41 C40 122.2(3)
C42 C41 H41 118.9
C40 C41 H41 118.9
C41 C42 C43 120.5(3)
C41 C42 H42 119.8
C43 C42 H42 119.8
C44 C43 C42 120.0(3)
C44 C43 H43 120.0
C42 C43 H43 120.0
C43 C44 C39 120.4(3)
C43 C44 C45 118.9(3)
C39 C44 C45 120.6(3)
O4 C45 N2 119.8(3)
O4 C45 C44 122.4(3)
N2 C45 C44 117.8(3)
O3 C46 N2 120.0(3)
O3 C46 C38 122.3(3)
N2 C46 C38 117.7(3)
N2 C47 C48 113.2(2)
N2 C47 H47A 108.9
C48 C47 H47A 108.9
N2 C47 H47B 108.9
C48 C47 H47B 108.9
H47A C47 H47B 107.7
C47 C48 C49 112.5(3)
C47 C48 H48A 109.1
C49 C48 H48A 109.1
C47 C48 H48B 109.1
C49 C48 H48B 109.1
H48A C48 H48B 107.8
C50 C49 C48 112.4(4)
C50 C49 H49A 109.1
C48 C49 H49A 109.1
C50 C49 H49B 109.1
C48 C49 H49B 109.1
H49A C49 H49B 107.8
C49 C50 H50A 109.5
C49 C50 H50B 109.5
H50A C50 H50B 109.5
C49 C50 H50C 109.5
H50A C50 H50C 109.5
H50B C50 H50C 109.5
C22 N1 C21 124.8(2)
C22 N1 C23 118.6(2)
C21 N1 C23 116.5(2)
C45 N2 C46 123.4(2)
C45 N2 C47 119.0(2)
C46 N2 C47 117.6(2)

loop_
_geom_bond_atom_site_label_1
_geom_bond_atom_site_label_2
_geom_bond_distance
C1 C2 1.372(4)
C1 C12 1.407(4)
C1 C21 1.472(4)
C2 C3 1.381(4)
C2 H2 0.9300
C3 C14 1.386(4)
C3 H3 0.9300
C4 C15 1.370(4)
C4 C5 1.396(4)
C4 H4 0.9300
C5 C20 1.364(4)
C5 H5 0.9300
C6 C7 1.351(4)
C6 C19 1.413(4)
C6 H6 0.9300
C7 C8 1.402(4)
C7 H7 0.9300
C8 C17 1.374(4)
C8 H8 0.9300
C9 C18 1.380(4)
C9 C10 1.397(4)
C9 H9 0.9300
C10 C11 1.367(4)
C10 H10 0.9300
C11 C12 1.403(4)
C11 C22 1.483(4)
C12 C13 1.430(3)
C13 C14 1.416(4)
C13 C18 1.425(4)
C14 C15 1.477(3)
C15 C16 1.417(4)
C16 C17 1.428(4)
C16 C19 1.436(3)
C17 C18 1.476(3)
C19 C20 1.427(4)
C20 C35 1.495(4)
C21 O1 1.215(3)
C21 N1 1.399(4)
C22 O2 1.214(3)
C22 N1 1.397(4)
C23 C28 1.395(4)
C23 C24 1.398(4)
C23 N1 1.458(3)
C24 C25 1.391(4)
C24 C32 1.510(4)
C25 C26 1.354(4)
C25 H25 0.9300
C26 C27 1.367(5)
C26 H26 0.9300
C27 C28 1.398(4)
C27 H27 0.9300
C28 C29 1.513(5)
C29 C30 1.524(5)
C29 C31 1.529(6)
C29 H29 0.9800
C30 H30A 0.9600
C30 H30B 0.9600
C30 H30C 0.9600
C31 H31A 0.9600
C31 H31B 0.9600
C31 H31C 0.9600
C32 C34 1.525(5)
C32 C33 1.527(5)
C32 H32 0.9800
C33 H33A 0.9600
C33 H33B 0.9600
C33 H33C 0.9600
C34 H34A 0.9600
C34 H34B 0.9600
C34 H34C 0.9600
C35 C36 1.369(4)
C35 C40 1.422(4)
C36 C37 1.399(4)
C36 H36 0.9300
C37 C38 1.378(4)
C37 H37 0.9300
C38 C39 1.409(4)
C38 C46 1.468(4)
C39 C44 1.397(3)
C39 C40 1.435(4)
C40 C41 1.409(4)
C41 C42 1.354(4)
C41 H41 0.9300
C42 C43 1.395(4)
C42 H42 0.9300
C43 C44 1.381(4)
C43 H43 0.9300
C44 C45 1.471(4)
C45 O4 1.223(3)
C45 N2 1.391(4)
C46 O3 1.221(3)
C46 N2 1.395(4)
C47 N2 1.481(3)
C47 C48 1.505(4)
C47 H47A 0.9700
C47 H47B 0.9700
C48 C49 1.507(4)
C48 H48A 0.9700
C48 H48B 0.9700
C49 C50 1.491(6)
C49 H49A 0.9700
C49 H49B 0.9700
C50 H50A 0.9600
C50 H50B 0.9600
C50 H50C 0.9600

loop_
_geom_torsion_atom_site_label_1
_geom_torsion_atom_site_label_2
_geom_torsion_atom_site_label_3
_geom_torsion_atom_site_label_4
_geom_torsion
C12 C1 C2 C3 -0.8(5)
C21 C1 C2 C3 177.6(3)
C1 C2 C3 C14 0.7(5)
C15 C4 C5 C20 -0.6(4)
C19 C6 C7 C8 0.5(5)
C6 C7 C8 C17 0.0(5)
C18 C9 C10 C11 -0.1(5)
C9 C10 C11 C12 0.2(5)
C9 C10 C11 C22 -178.5(3)
C10 C11 C12 C1 179.9(3)
C22 C11 C12 C1 -1.5(4)
C10 C11 C12 C13 0.3(4)
C22 C11 C12 C13 179.0(2)
C2 C1 C12 C11 -179.0(3)
C21 C1 C12 C11 2.6(4)
C2 C1 C12 C13 0.6(4)
C21 C1 C12 C13 -177.8(2)
C11 C12 C13 C14 179.4(2)
C1 C12 C13 C14 -0.2(4)
C11 C12 C13 C18 -0.9(4)
C1 C12 C13 C18 179.5(2)
C2 C3 C14 C13 -0.3(5)
C2 C3 C14 C15 -178.6(3)
C18 C13 C14 C3 -179.7(3)
C12 C13 C14 C3 0.1(4)
C18 C13 C14 C15 -1.4(4)
C12 C13 C14 C15 178.4(2)
C5 C4 C15 C16 -0.5(4)
C5 C4 C15 C14 179.6(3)
C3 C14 C15 C4 -1.5(4)
C13 C14 C15 C4 -179.7(2)
C3 C14 C15 C16 178.7(3)
C13 C14 C15 C16 0.4(4)
C4 C15 C16 C17 -179.0(2)
C14 C15 C16 C17 0.9(4)
C4 C15 C16 C19 0.9(4)
C14 C15 C16 C19 -179.3(2)
C7 C8 C17 C16 0.1(4)
C7 C8 C17 C18 -179.5(3)
C15 C16 C17 C8 179.2(3)
C19 C16 C17 C8 -0.6(4)
C15 C16 C17 C18 -1.3(4)
C19 C16 C17 C18 178.9(2)
C10 C9 C18 C13 -0.4(4)
C10 C9 C18 C17 179.2(3)
C14 C13 C18 C9 -179.3(2)
C12 C13 C18 C9 0.9(4)
C14 C13 C18 C17 1.0(4)
C12 C13 C18 C17 -178.8(2)
C8 C17 C18 C9 0.2(4)
C16 C17 C18 C9 -179.3(2)
C8 C17 C18 C13 179.8(3)
C16 C17 C18 C13 0.3(4)
C7 C6 C19 C20 -179.6(3)
C7 C6 C19 C16 -1.1(4)
C15 C16 C19 C6 -178.7(2)
C17 C16 C19 C6 1.2(4)
C15 C16 C19 C20 -0.2(4)
C17 C16 C19 C20 179.7(2)
C4 C5 C20 C19 1.3(4)
C4 C5 C20 C35 -179.9(3)
C6 C19 C20 C5 177.6(3)
C16 C19 C20 C5 -0.9(4)
C6 C19 C20 C35 -1.2(4)
C16 C19 C20 C35 -179.6(2)
C2 C1 C21 O1 2.4(5)
C12 C1 C21 O1 -179.2(3)
C2 C1 C21 N1 -177.3(3)
C12 C1 C21 N1 1.2(4)
C10 C11 C22 O2 -3.5(4)
C12 C11 C22 O2 177.9(3)
C10 C11 C22 N1 175.2(3)
C12 C11 C22 N1 -3.4(4)
C28 C23 C24 C25 1.4(4)
N1 C23 C24 C25 178.6(3)
C28 C23 C24 C32 -176.3(3)
N1 C23 C24 C32 0.9(4)
C23 C24 C25 C26 -2.5(4)
C32 C24 C25 C26 175.2(3)
C24 C25 C26 C27 1.7(5)
C25 C26 C27 C28 0.3(5)
C24 C23 C28 C27 0.6(4)
N1 C23 C28 C27 -176.6(3)
C24 C23 C28 C29 -178.7(3)
N1 C23 C28 C29 4.2(4)
C26 C27 C28 C23 -1.4(5)
C26 C27 C28 C29 177.8(3)
C23 C28 C29 C30 114.5(4)
C27 C28 C29 C30 -64.7(4)
C23 C28 C29 C31 -120.1(4)
C27 C28 C29 C31 60.7(4)
C25 C24 C32 C34 -90.2(4)
C23 C24 C32 C34 87.4(4)
C25 C24 C32 C33 33.9(4)
C23 C24 C32 C33 -148.5(3)
C5 C20 C35 C36 -62.3(4)
C19 C20 C35 C36 116.5(3)
C5 C20 C35 C40 112.4(3)
C19 C20 C35 C40 -68.8(4)
C40 C35 C36 C37 -0.6(5)
C20 C35 C36 C37 174.2(3)
C35 C36 C37 C38 1.6(5)
C36 C37 C38 C39 -1.4(4)
C36 C37 C38 C46 180.0(3)
C37 C38 C39 C44 -178.3(2)
C46 C38 C39 C44 0.4(4)
C37 C38 C39 C40 0.1(4)
C46 C38 C39 C40 178.8(2)
C36 C35 C40 C41 177.0(3)
C20 C35 C40 C41 2.4(4)
C36 C35 C40 C39 -0.7(4)
C20 C35 C40 C39 -175.2(3)
C44 C39 C40 C41 1.5(4)
C38 C39 C40 C41 -177.0(2)
C44 C39 C40 C35 179.3(2)
C38 C39 C40 C35 0.9(4)
C35 C40 C41 C42 -178.3(3)
C39 C40 C41 C42 -0.6(4)
C40 C41 C42 C43 -0.4(4)
C41 C42 C43 C44 0.6(5)
C42 C43 C44 C39 0.2(4)
C42 C43 C44 C45 180.0(3)
C38 C39 C44 C43 177.2(3)
C40 C39 C44 C43 -1.3(4)
C38 C39 C44 C45 -2.6(4)
C40 C39 C44 C45 179.0(2)
C43 C44 C45 O4 2.2(4)
C39 C44 C45 O4 -178.0(3)
C43 C44 C45 N2 -178.9(2)
C39 C44 C45 N2 0.9(4)
C37 C38 C46 O3 2.0(4)
C39 C38 C46 O3 -176.7(3)
C37 C38 C46 N2 -177.9(3)
C39 C38 C46 N2 3.5(4)
N2 C47 C48 C49 -178.9(3)
C47 C48 C49 C50 177.3(3)
O2 C22 N1 C21 -173.6(3)
C11 C22 N1 C21 7.6(4)
O2 C22 N1 C23 8.2(4)
C11 C22 N1 C23 -170.5(2)
O1 C21 N1 C22 173.8(3)
C1 C21 N1 C22 -6.6(4)
O1 C21 N1 C23 -8.0(4)
C1 C21 N1 C23 171.6(2)
C28 C23 N1 C22 -99.5(3)
C24 C23 N1 C22 83.2(3)
C28 C23 N1 C21 82.2(3)
C24 C23 N1 C21 -95.1(3)
O4 C45 N2 C46 -177.8(3)
C44 C45 N2 C46 3.2(4)
O4 C45 N2 C47 2.4(4)
C44 C45 N2 C47 -176.6(2)
O3 C46 N2 C45 174.8(3)
C38 C46 N2 C45 -5.3(4)
O3 C46 N2 C47 -5.4(4)
C38 C46 N2 C47 174.5(2)
C48 C47 N2 C45 -93.9(3)
C48 C47 N2 C46 86.3(3)
